data_4326842
loop_
_publ_author_name
'Shinji Tanaka'
'Kazushi Mashima'

_publ_contact_author_address
;
Department of Chemistry
Graduate School of Engineering Science
Osaka University
;
_publ_contact_author_email mashima@chem.es.osaka-u.ac.jp
_publ_contact_author_fax +81-(0)6-6850-6249
_publ_contact_author_name 'Kazushi Mashima'
_publ_contact_author_phone +81-(0)6-6850-6247
_publ_section_title
;
 Interaction of Ferrocene Moieties Across a Square Pt4 Unit: Synthesis,
 Characterization, and Electrochemical Properties of Carboxylate-Bridged
 Bimetallic Pt4Fen (n= 2, 3, and 4) Complexes
;
_journal_name_full 'Inorganic Chemistry'
_journal_page_first 11384
_journal_page_last 11393
_journal_paper_doi 10.1021/ic201012m
_journal_volume 50
_journal_year 2011
_chemical_formula_moiety 'C92 H126 Fe2 N4 O13 Pt4'
_chemical_formula_sum 'C92 H126 Fe2 N4 O13 Pt4'
_chemical_formula_weight 2388.08
_space_group_IT_number 2
_symmetry_cell_setting triclinic
_symmetry_Int_Tables_number 2
_symmetry_space_group_name_Hall '-P 1'
_symmetry_space_group_name_H-M 'P -1'
_atom_sites_solution_hydrogens geom
_atom_sites_solution_primary direct
_atom_sites_solution_secondary difmap
_cell_angle_alpha 69.166(8)
_cell_angle_beta 76.650(10)
_cell_angle_gamma 67.924(9)
_cell_formula_units_Z 2
_cell_length_a 16.327(3)
_cell_length_b 18.739(3)
_cell_length_c 19.046(4)
_cell_measurement_reflns_used 10196
_cell_measurement_temperature 113
_cell_measurement_theta_max 27.50
_cell_measurement_theta_min 5.00
_cell_volume 5015.0(17)
_computing_cell_refinement CrystalClear
_computing_data_collection 'CrystalClear (Rigaku, ????)'
_computing_data_reduction CrystalClear
_computing_molecular_graphics 'CrystalStructure 4.0'
_computing_publication_material 'CrystalStructure 4.0 (Rigaku, 2010)'
_computing_structure_refinement 'SHELXL97 (Sheldrick, 2008)'
_computing_structure_solution 'SHELXS97 (Sheldrick, 2008)'
_diffrn_ambient_temperature 113
_diffrn_detector_area_resol_mean 14.629
_diffrn_measured_fraction_theta_full 0.985
_diffrn_measured_fraction_theta_max 0.985
_diffrn_measurement_device_type 'Rigaku Mercury70'
_diffrn_measurement_method \w
_diffrn_radiation_type 'Mo K\a'
_diffrn_radiation_wavelength 0.71075
_diffrn_reflns_av_R_equivalents 0.1498
_diffrn_reflns_limit_h_max 21
_diffrn_reflns_limit_h_min -21
_diffrn_reflns_limit_k_max 24
_diffrn_reflns_limit_k_min -24
_diffrn_reflns_limit_l_max 24
_diffrn_reflns_limit_l_min -24
_diffrn_reflns_number 54901
_diffrn_reflns_theta_full 27.48
_diffrn_reflns_theta_max 27.51
_diffrn_standards_number 0
_exptl_absorpt_coefficient_mu 5.872
_exptl_absorpt_correction_type none
_exptl_crystal_colour red
_exptl_crystal_density_diffrn 1.581
_exptl_crystal_description block
_exptl_crystal_F_000 2348.00
_exptl_crystal_size_max 0.250
_exptl_crystal_size_mid 0.120
_exptl_crystal_size_min 0.100
_refine_diff_density_max 4.150
_refine_diff_density_min -4.690
_refine_ls_extinction_method none
_refine_ls_goodness_of_fit_ref 1.042
_refine_ls_hydrogen_treatment constr
_refine_ls_number_parameters 1001
_refine_ls_number_reflns 22695
_refine_ls_number_restraints 6
_refine_ls_R_factor_gt 0.0819
_refine_ls_shift/su_max 0.016
_refine_ls_structure_factor_coef Fsqd
_refine_ls_weighting_details 'w = 1/[\s^2^(Fo^2^)+(0.0939P)^2^+72.7772P] where P=(Fo^2^+2Fc^2^)/3'
_refine_ls_weighting_scheme calc
_refine_ls_wR_factor_ref 0.2466
_reflns_number_gt 14974
_reflns_number_total 22695
_reflns_threshold_expression F^2^>2.0\s(F^2^)
_cod_data_source_file ic201012m_si_002_5.cif
_cod_data_source_block complex8f
_cod_database_code 4326842

loop_
_symmetry_equiv_pos_site_id
_symmetry_equiv_pos_as_xyz
1 +X,+Y,+Z
2 -X,-Y,-Z

loop_
_atom_site_label
_atom_site_type_symbol
_atom_site_fract_x
_atom_site_fract_y
_atom_site_fract_z
_atom_site_U_iso_or_equiv
_atom_site_adp_type
_atom_site_occupancy
_atom_site_symmetry_multiplicity
_atom_site_calc_flag
_atom_site_refinement_flags
Pt1 Pt 0.21541(3) 0.74600(3) 0.25258(3) 0.02112(13) Uani 1.0 2 d .
Pt2 Pt 0.30761(3) 0.62614(3) 0.20795(3) 0.01998(13) Uani 1.0 2 d .
Pt3 Pt 0.45101(3) 0.64386(3) 0.21557(3) 0.01972(13) Uani 1.0 2 d .
Pt4 Pt 0.35721(3) 0.77852(3) 0.23329(3) 0.02030(13) Uani 1.0 2 d .
Fe1 Fe 0.17709(13) 0.92738(12) 0.43935(11) 0.0279(5) Uani 1.0 2 d .
Fe2 Fe 0.49650(14) 0.31243(12) 0.30047(11) 0.0295(5) Uani 1.0 2 d .
O1 O 0.2714(5) 0.8887(5) 0.2624(5) 0.0183(18) Uani 1.0 2 d .
O2 O 0.1451(6) 0.8494(5) 0.3004(5) 0.0228(19) Uiso 1.0 2 d .
O3 O 0.3915(6) 0.5140(6) 0.1824(5) 0.0240(19) Uani 1.0 2 d .
O4 O 0.5182(6) 0.5168(5) 0.2116(6) 0.026(2) Uani 1.0 2 d .
O5 O 0.2295(6) 0.6688(6) 0.3582(5) 0.025(2) Uani 1.0 2 d .
O6 O 0.2904(6) 0.5600(6) 0.3167(5) 0.026(2) Uani 1.0 2 d .
O7 O 0.3234(6) 0.6855(6) 0.0976(5) 0.0238(19) Uani 1.0 2 d .
O8 O 0.4623(6) 0.6803(6) 0.1024(5) 0.026(2) Uani 1.0 2 d .
O9 O 0.4464(6) 0.6028(6) 0.3299(5) 0.024(2) Uani 1.0 2 d .
O10 O 0.3816(6) 0.7278(6) 0.3418(5) 0.0219(19) Uani 1.0 2 d .
O11 O 0.3317(7) 0.8363(6) 0.1244(5) 0.027(2) Uani 1.0 2 d .
O12 O 0.1947(6) 0.8248(6) 0.1489(5) 0.029(2) Uani 1.0 2 d .
O13 O 0.8042(8) 0.6093(7) 0.4006(7) 0.048(3) Uani 1.0 2 d .
N1 N 0.0969(8) 0.7182(6) 0.2521(7) 0.028(3) Uani 1.0 2 d .
N2 N 0.1841(7) 0.6164(7) 0.1937(7) 0.024(3) Uiso 1.0 2 d .
N3 N 0.5701(7) 0.6768(6) 0.2105(6) 0.019(2) Uiso 1.0 2 d .
N4 N 0.4778(8) 0.8086(7) 0.2100(7) 0.028(3) Uani 1.0 2 d .
C1 C 0.1086(8) 0.6628(9) 0.2195(8) 0.027(3) Uani 1.0 2 d .
C2 C 0.0121(8) 0.7659(8) 0.2678(8) 0.023(3) Uani 1.0 2 d .
C3 C -0.0154(9) 0.7771(11) 0.3387(9) 0.040(4) Uani 1.0 2 d .
C4 C -0.1032(10) 0.8205(8) 0.3583(9) 0.030(3) Uani 1.0 2 d .
C5 C -0.1608(9) 0.8559(8) 0.3016(8) 0.026(3) Uani 1.0 2 d .
C6 C -0.1365(10) 0.8505(8) 0.2290(8) 0.028(3) Uani 1.0 2 d .
C7 C -0.0457(8) 0.8023(8) 0.2128(8) 0.024(3) Uani 1.0 2 d .
C8 C -0.1364(9) 0.8324(9) 0.4357(8) 0.031(4) Uani 1.0 2 d .
C9 C -0.2034(12) 0.7847(13) 0.4760(8) 0.052(5) Uani 1.0 2 d .
C10 C -0.0612(11) 0.7994(10) 0.4858(8) 0.037(4) Uani 1.0 2 d .
C11 C -0.1833(12) 0.9210(10) 0.4316(9) 0.048(5) Uani 1.0 2 d .
C12 C -0.2000(9) 0.8942(9) 0.1687(8) 0.032(4) Uani 1.0 2 d .
C13 C -0.2414(10) 0.9842(9) 0.1631(9) 0.038(4) Uani 1.0 2 d .
C14 C -0.2728(10) 0.8543(12) 0.1917(10) 0.048(5) Uani 1.0 2 d .
C15 C -0.1555(10) 0.8860(9) 0.0896(8) 0.032(4) Uani 1.0 2 d .
C16 C 0.1935(8) 0.5537(8) 0.1681(8) 0.023(3) Uani 1.0 2 d .
C17 C 0.1662(8) 0.4875(8) 0.2173(8) 0.025(3) Uani 1.0 2 d .
C18 C 0.1825(9) 0.4195(8) 0.1955(8) 0.027(3) Uani 1.0 2 d .
C19 C 0.2266(9) 0.4190(9) 0.1242(9) 0.031(4) Uani 1.0 2 d .
C20 C 0.2528(10) 0.4825(9) 0.0751(8) 0.029(3) Uani 1.0 2 d .
C21 C 0.2360(10) 0.5505(8) 0.0975(8) 0.026(3) Uani 1.0 2 d .
C22 C 0.1576(10) 0.3484(10) 0.2484(10) 0.041(4) Uani 1.0 2 d .
C23 C 0.1071(14) 0.3617(11) 0.3255(11) 0.068(7) Uani 1.0 2 d .
C24 C 0.0980(12) 0.3272(11) 0.2119(12) 0.056(5) Uani 1.0 2 d .
C25 C 0.2431(13) 0.2735(11) 0.2678(12) 0.060(6) Uani 1.0 2 d .
C26 C 0.3092(9) 0.4803(11) -0.0016(9) 0.036(4) Uani 1.0 2 d .
C27 C 0.3315(10) 0.3992(10) -0.0164(10) 0.041(5) Uani 1.0 2 d .
C28 C 0.3946(9) 0.4948(10) -0.0078(8) 0.030(4) Uani 1.0 2 d .
C29 C 0.2539(12) 0.5475(12) -0.0656(10) 0.054(5) Uani 1.0 2 d .
C30 C 0.5550(8) 0.7520(7) 0.2080(8) 0.020(3) Uani 1.0 2 d .
C31 C 0.6568(8) 0.6257(8) 0.2061(8) 0.021(3) Uani 1.0 2 d .
C32 C 0.6751(10) 0.5491(8) 0.2563(8) 0.026(3) Uani 1.0 2 d .
C33 C 0.7648(9) 0.4949(8) 0.2562(8) 0.027(3) Uani 1.0 2 d .
C34 C 0.8286(9) 0.5231(9) 0.2030(7) 0.026(3) Uani 1.0 2 d .
C35 C 0.8087(9) 0.5995(9) 0.1508(8) 0.026(3) Uani 1.0 2 d .
C36 C 0.7202(8) 0.6501(8) 0.1536(8) 0.021(3) Uani 1.0 2 d .
C37 C 0.7886(11) 0.4110(9) 0.3120(9) 0.037(4) Uani 1.0 2 d .
C38 C 0.7089(11) 0.3924(9) 0.3629(9) 0.040(4) Uani 1.0 2 d .
C39 C 0.8332(11) 0.3481(9) 0.2706(11) 0.046(5) Uani 1.0 2 d .
C40 C 0.8530(12) 0.4083(10) 0.3629(11) 0.047(5) Uani 1.0 2 d .
C41 C 0.8850(9) 0.6239(9) 0.0935(9) 0.031(4) Uani 1.0 2 d .
C42 C 0.8495(9) 0.7045(10) 0.0332(8) 0.034(4) Uani 1.0 2 d .
C43 C 0.9460(10) 0.6335(11) 0.1367(10) 0.043(4) Uani 1.0 2 d .
C44 C 0.9363(11) 0.5615(10) 0.0527(10) 0.041(4) Uani 1.0 2 d .
C45 C 0.4685(10) 0.8867(8) 0.2124(8) 0.027(3) Uani 1.0 2 d .
C46 C 0.4392(11) 0.9529(9) 0.1534(9) 0.036(4) Uani 1.0 2 d .
C47 C 0.4288(15) 1.0276(10) 0.1547(11) 0.058(6) Uani 1.0 2 d .
C48 C 0.4467(11) 1.0366(9) 0.2183(9) 0.037(4) Uani 1.0 2 d .
C49 C 0.4742(8) 0.9709(8) 0.2807(8) 0.023(3) Uani 1.0 2 d .
C50 C 0.4880(9) 0.8949(8) 0.2755(8) 0.028(3) Uani 1.0 2 d .
C51 C 0.4929(10) 0.9813(8) 0.3514(8) 0.025(3) Uani 1.0 2 d .
C52 C 0.4039(12) 1.0308(13) 0.3882(12) 0.060(6) Uani 1.0 2 d .
C53 C 0.5551(12) 1.0322(10) 0.3310(10) 0.044(4) Uani 1.0 2 d .
C54 C 0.5322(15) 0.9032(11) 0.4094(11) 0.061(6) Uani 1.0 2 d .
C55 C 0.411(3) 1.1010(19) 0.0822(18) 0.106(10) Uiso 1.0 2 d .
C56 C 0.3750(17) 1.0846(15) 0.0223(15) 0.084(8) Uiso 1.0 2 d .
C57 C 0.369(2) 1.1734(17) 0.0914(17) 0.103(9) Uiso 1.0 2 d .
C58 C 0.503(4) 1.119(3) 0.041(3) 0.21(3) Uiso 1.0 2 d .
C59 C 0.1942(9) 0.8912(8) 0.2933(8) 0.029(3) Uani 1.0 2 d .
C60 C 0.1565(8) 0.9557(8) 0.3319(8) 0.022(3) Uani 1.0 2 d .
C61 C 0.0738(10) 0.9746(8) 0.3751(8) 0.029(3) Uani 1.0 2 d .
C62 C 0.0717(10) 1.0316(9) 0.4088(8) 0.033(4) Uani 1.0 2 d .
C63 C 0.1544(10) 1.0490(8) 0.3832(9) 0.031(4) Uani 1.0 2 d .
C64 C 0.2042(10) 1.0030(8) 0.3368(8) 0.028(3) Uani 1.0 2 d .
C65 C 0.2294(10) 0.8045(9) 0.4726(9) 0.033(4) Uani 1.0 2 d .
C66 C 0.2948(11) 0.8392(9) 0.4686(10) 0.039(4) Uani 1.0 2 d .
C67 C 0.2619(12) 0.8863(11) 0.5200(9) 0.045(5) Uani 1.0 2 d .
C68 C 0.1776(11) 0.8826(11) 0.5523(9) 0.042(4) Uani 1.0 2 d .
C69 C 0.1545(10) 0.8314(9) 0.5258(9) 0.034(4) Uani 1.0 2 d .
C70 C 0.4685(9) 0.4864(8) 0.1968(7) 0.024(3) Uani 1.0 2 d .
C71 C 0.5078(9) 0.3996(9) 0.2019(8) 0.028(3) Uani 1.0 2 d .
C72 C 0.4552(10) 0.3550(9) 0.1947(9) 0.034(4) Uani 1.0 2 d .
C73 C 0.5088(12) 0.2717(10) 0.2097(9) 0.041(4) Uani 1.0 2 d .
C74 C 0.5948(12) 0.2666(10) 0.2236(10) 0.047(5) Uani 1.0 2 d .
C75 C 0.5932(10) 0.3442(8) 0.2204(9) 0.033(4) Uani 1.0 2 d .
C76 C 0.3850(12) 0.3456(11) 0.3723(9) 0.046(5) Uani 1.0 2 d .
C77 C 0.4218(13) 0.2580(11) 0.3899(8) 0.045(5) Uani 1.0 2 d .
C78 C 0.5101(11) 0.2295(10) 0.4066(10) 0.041(4) Uani 1.0 2 d .
C79 C 0.5302(12) 0.2986(10) 0.4033(9) 0.040(4) Uani 1.0 2 d .
C80 C 0.4550(13) 0.3683(11) 0.3835(9) 0.045(4) Uani 1.0 2 d .
C81 C 0.2560(9) 0.5944(9) 0.3680(8) 0.026(3) Uani 1.0 2 d .
C82 C 0.2468(13) 0.5396(12) 0.4457(9) 0.049(5) Uani 1.0 2 d .
C83 C 0.3989(9) 0.6938(8) 0.0658(7) 0.023(3) Uani 1.0 2 d .
C84 C 0.4134(12) 0.7201(10) -0.0181(8) 0.039(4) Uani 1.0 2 d .
C85 C 0.4174(9) 0.6530(8) 0.3681(8) 0.027(3) Uani 1.0 2 d .
C86 C 0.4293(11) 0.6213(11) 0.4499(11) 0.047(5) Uani 1.0 2 d .
C87 C 0.2545(10) 0.8504(8) 0.1074(8) 0.029(3) Uani 1.0 2 d .
C88 C 0.2364(12) 0.9044(11) 0.0286(10) 0.049(5) Uani 1.0 2 d .
C89 C 0.7332(14) 0.6654(11) 0.3567(10) 0.055(6) Uani 1.0 2 d .
C90 C 0.6454(16) 0.6583(15) 0.4031(12) 0.080(8) Uani 1.0 2 d .
C91 C 0.8856(13) 0.6118(12) 0.3589(11) 0.053(5) Uani 1.0 2 d .
C92 C 0.9583(15) 0.5577(16) 0.4078(14) 0.082(8) Uani 1.0 2 d .
H1 H 0.0560 0.6556 0.2141 0.0326 Uiso 1.0 2 calc R
H3 H 0.0263 0.7549 0.3746 0.0485 Uiso 1.0 2 calc R
H5 H -0.2207 0.8857 0.3143 0.0315 Uiso 1.0 2 calc R
H7 H -0.0254 0.7954 0.1639 0.0282 Uiso 1.0 2 calc R
H9A H -0.1732 0.7272 0.4809 0.0626 Uiso 1.0 2 calc R
H9B H -0.2533 0.8052 0.4459 0.0626 Uiso 1.0 2 calc R
H9C H -0.2258 0.7917 0.5263 0.0626 Uiso 1.0 2 calc R
H10A H -0.0172 0.8274 0.4617 0.0449 Uiso 1.0 2 calc R
H10B H -0.0326 0.7415 0.4926 0.0449 Uiso 1.0 2 calc R
H10C H -0.0857 0.8084 0.5352 0.0449 Uiso 1.0 2 calc R
H11A H -0.2347 0.9426 0.4032 0.0571 Uiso 1.0 2 calc R
H11B H -0.1419 0.9515 0.4061 0.0571 Uiso 1.0 2 calc R
H11C H -0.2034 0.9257 0.4828 0.0571 Uiso 1.0 2 calc R
H13A H -0.1942 1.0085 0.1500 0.0457 Uiso 1.0 2 calc R
H13B H -0.2744 0.9901 0.2118 0.0457 Uiso 1.0 2 calc R
H13C H -0.2819 1.0113 0.1239 0.0457 Uiso 1.0 2 calc R
H14A H -0.3040 0.8595 0.2411 0.0579 Uiso 1.0 2 calc R
H14B H -0.2456 0.7971 0.1948 0.0579 Uiso 1.0 2 calc R
H14C H -0.3151 0.8809 0.1539 0.0579 Uiso 1.0 2 calc R
H15A H -0.1322 0.8289 0.0919 0.0389 Uiso 1.0 2 calc R
H15B H -0.1066 0.9087 0.0735 0.0389 Uiso 1.0 2 calc R
H15C H -0.1996 0.9153 0.0532 0.0389 Uiso 1.0 2 calc R
H17 H 0.1362 0.4896 0.2660 0.0306 Uiso 1.0 2 calc R
H19 H 0.2392 0.3728 0.1086 0.0367 Uiso 1.0 2 calc R
H21 H 0.2539 0.5947 0.0638 0.0318 Uiso 1.0 2 calc R
H23A H 0.0523 0.4078 0.3164 0.0815 Uiso 1.0 2 calc R
H23B H 0.1451 0.3725 0.3509 0.0815 Uiso 1.0 2 calc R
H23C H 0.0923 0.3132 0.3576 0.0815 Uiso 1.0 2 calc R
H24A H 0.1305 0.3140 0.1656 0.0672 Uiso 1.0 2 calc R
H24B H 0.0440 0.3734 0.1996 0.0672 Uiso 1.0 2 calc R
H24C H 0.0818 0.2806 0.2474 0.0672 Uiso 1.0 2 calc R
H25A H 0.2814 0.2858 0.2914 0.0717 Uiso 1.0 2 calc R
H25B H 0.2753 0.2606 0.2213 0.0717 Uiso 1.0 2 calc R
H25C H 0.2260 0.2272 0.3029 0.0717 Uiso 1.0 2 calc R
H27A H 0.3690 0.3561 0.0212 0.0492 Uiso 1.0 2 calc R
H27B H 0.3634 0.4018 -0.0672 0.0492 Uiso 1.0 2 calc R
H27C H 0.2763 0.3882 -0.0128 0.0492 Uiso 1.0 2 calc R
H28A H 0.4300 0.4529 0.0319 0.0364 Uiso 1.0 2 calc R
H28B H 0.3822 0.5478 -0.0018 0.0364 Uiso 1.0 2 calc R
H28C H 0.4277 0.4932 -0.0575 0.0364 Uiso 1.0 2 calc R
H29A H 0.2874 0.5452 -0.1150 0.0649 Uiso 1.0 2 calc R
H29B H 0.2422 0.6005 -0.0599 0.0649 Uiso 1.0 2 calc R
H29C H 0.1973 0.5388 -0.0619 0.0649 Uiso 1.0 2 calc R
H30 H 0.6059 0.7667 0.2042 0.0245 Uiso 1.0 2 calc R
H32 H 0.6288 0.5323 0.2906 0.0316 Uiso 1.0 2 calc R
H34 H 0.8886 0.4885 0.2024 0.0314 Uiso 1.0 2 calc R
H36 H 0.7043 0.7024 0.1181 0.0258 Uiso 1.0 2 calc R
H38A H 0.7282 0.3385 0.3992 0.0475 Uiso 1.0 2 calc R
H38B H 0.6670 0.3941 0.3324 0.0475 Uiso 1.0 2 calc R
H38C H 0.6796 0.4325 0.3903 0.0475 Uiso 1.0 2 calc R
H39A H 0.7914 0.3499 0.2400 0.0550 Uiso 1.0 2 calc R
H39B H 0.8517 0.2945 0.3074 0.0550 Uiso 1.0 2 calc R
H39C H 0.8855 0.3593 0.2376 0.0550 Uiso 1.0 2 calc R
H40A H 0.8709 0.3547 0.3997 0.0559 Uiso 1.0 2 calc R
H40B H 0.8225 0.4489 0.3898 0.0559 Uiso 1.0 2 calc R
H40C H 0.9058 0.4198 0.3313 0.0559 Uiso 1.0 2 calc R
H42A H 0.8106 0.6993 0.0043 0.0413 Uiso 1.0 2 calc R
H42B H 0.8995 0.7191 -0.0010 0.0413 Uiso 1.0 2 calc R
H42C H 0.8157 0.7466 0.0577 0.0413 Uiso 1.0 2 calc R
H43A H 0.9938 0.6507 0.1012 0.0516 Uiso 1.0 2 calc R
H43B H 0.9717 0.5818 0.1739 0.0516 Uiso 1.0 2 calc R
H43C H 0.9118 0.6742 0.1627 0.0516 Uiso 1.0 2 calc R
H44A H 0.9620 0.5095 0.0896 0.0496 Uiso 1.0 2 calc R
H44B H 0.9841 0.5784 0.0170 0.0496 Uiso 1.0 2 calc R
H44C H 0.8962 0.5561 0.0253 0.0496 Uiso 1.0 2 calc R
H46 H 0.4258 0.9468 0.1104 0.0427 Uiso 1.0 2 calc R
H48 H 0.4401 1.0890 0.2190 0.0439 Uiso 1.0 2 calc R
H50 H 0.5111 0.8482 0.3157 0.0334 Uiso 1.0 2 calc R
H52A H 0.4158 1.0414 0.4311 0.0720 Uiso 1.0 2 calc R
H52B H 0.3623 1.0000 0.4060 0.0720 Uiso 1.0 2 calc R
H52C H 0.3778 1.0822 0.3507 0.0720 Uiso 1.0 2 calc R
H53A H 0.6138 1.0030 0.3102 0.0529 Uiso 1.0 2 calc R
H53B H 0.5608 1.0420 0.3766 0.0529 Uiso 1.0 2 calc R
H53C H 0.5302 1.0838 0.2934 0.0529 Uiso 1.0 2 calc R
H54A H 0.5888 0.8724 0.3871 0.0730 Uiso 1.0 2 calc R
H54B H 0.4910 0.8719 0.4263 0.0730 Uiso 1.0 2 calc R
H54C H 0.5424 0.9142 0.4526 0.0730 Uiso 1.0 2 calc R
H56A H 0.3806 1.1246 -0.0269 0.1012 Uiso 1.0 2 calc R
H56B H 0.3123 1.0886 0.0379 0.1012 Uiso 1.0 2 calc R
H56C H 0.4095 1.0304 0.0183 0.1012 Uiso 1.0 2 calc R
H57A H 0.4042 1.1842 0.1198 0.1233 Uiso 1.0 2 calc R
H57B H 0.3105 1.1754 0.1194 0.1233 Uiso 1.0 2 calc R
H57C H 0.3627 1.2143 0.0418 0.1233 Uiso 1.0 2 calc R
H58A H 0.5276 1.1321 0.0757 0.2493 Uiso 1.0 2 calc R
H58B H 0.4920 1.1637 -0.0051 0.2493 Uiso 1.0 2 calc R
H58C H 0.5462 1.0703 0.0292 0.2493 Uiso 1.0 2 calc R
H61 H 0.0255 0.9514 0.3816 0.0347 Uiso 1.0 2 calc R
H62 H 0.0218 1.0555 0.4440 0.0400 Uiso 1.0 2 calc R
H63 H 0.1725 1.0870 0.3976 0.0373 Uiso 1.0 2 calc R
H64 H 0.2651 1.0023 0.3109 0.0333 Uiso 1.0 2 calc R
H65 H 0.2338 0.7684 0.4428 0.0397 Uiso 1.0 2 calc R
H66 H 0.3532 0.8317 0.4362 0.0473 Uiso 1.0 2 calc R
H67 H 0.2931 0.9182 0.5295 0.0546 Uiso 1.0 2 calc R
H68 H 0.1388 0.9115 0.5893 0.0503 Uiso 1.0 2 calc R
H69 H 0.0987 0.8167 0.5409 0.0411 Uiso 1.0 2 calc R
H72 H 0.3921 0.3782 0.1832 0.0412 Uiso 1.0 2 calc R
H73 H 0.4906 0.2262 0.2101 0.0487 Uiso 1.0 2 calc R
H74 H 0.6461 0.2158 0.2367 0.0566 Uiso 1.0 2 calc R
H75 H 0.6434 0.3576 0.2287 0.0395 Uiso 1.0 2 calc R
H76 H 0.3239 0.3812 0.3592 0.0555 Uiso 1.0 2 calc R
H77 H 0.3896 0.2231 0.3872 0.0537 Uiso 1.0 2 calc R
H78 H 0.5503 0.1722 0.4191 0.0495 Uiso 1.0 2 calc R
H79 H 0.5885 0.2981 0.4123 0.0480 Uiso 1.0 2 calc R
H80 H 0.4520 0.4247 0.3763 0.0535 Uiso 1.0 2 calc R
H82A H 0.1839 0.5522 0.4659 0.0593 Uiso 1.0 2 calc R
H82B H 0.2800 0.5470 0.4780 0.0593 Uiso 1.0 2 calc R
H82C H 0.2706 0.4836 0.4445 0.0593 Uiso 1.0 2 calc R
H84A H 0.4635 0.6787 -0.0355 0.0474 Uiso 1.0 2 calc R
H84B H 0.4266 0.7709 -0.0358 0.0474 Uiso 1.0 2 calc R
H84C H 0.3597 0.7280 -0.0385 0.0474 Uiso 1.0 2 calc R
H86A H 0.3711 0.6348 0.4798 0.0568 Uiso 1.0 2 calc R
H86B H 0.4673 0.6458 0.4599 0.0568 Uiso 1.0 2 calc R
H86C H 0.4572 0.5626 0.4640 0.0568 Uiso 1.0 2 calc R
H88A H 0.1854 0.9527 0.0311 0.0592 Uiso 1.0 2 calc R
H88B H 0.2233 0.8754 0.0010 0.0592 Uiso 1.0 2 calc R
H88C H 0.2888 0.9204 0.0023 0.0592 Uiso 1.0 2 calc R
H89A H 0.7400 0.6532 0.3088 0.0662 Uiso 1.0 2 calc R
H89B H 0.7344 0.7211 0.3443 0.0662 Uiso 1.0 2 calc R
H90A H 0.6390 0.6711 0.4500 0.0959 Uiso 1.0 2 calc R
H90B H 0.6448 0.6031 0.4151 0.0959 Uiso 1.0 2 calc R
H90C H 0.5960 0.6961 0.3738 0.0959 Uiso 1.0 2 calc R
H91A H 0.8874 0.6677 0.3411 0.0640 Uiso 1.0 2 calc R
H91B H 0.8938 0.5936 0.3141 0.0640 Uiso 1.0 2 calc R
H92A H 0.9563 0.5024 0.4251 0.0983 Uiso 1.0 2 calc R
H92B H 0.9502 0.5764 0.4516 0.0983 Uiso 1.0 2 calc R
H92C H 1.0160 0.5588 0.3787 0.0983 Uiso 1.0 2 calc R

loop_
_atom_site_aniso_label
_atom_site_aniso_U_11
_atom_site_aniso_U_22
_atom_site_aniso_U_33
_atom_site_aniso_U_12
_atom_site_aniso_U_13
_atom_site_aniso_U_23
Pt1 0.0166(3) 0.0243(3) 0.0239(3) -0.00605(19) -0.00136(19) -0.0100(2)
Pt2 0.0165(3) 0.0231(3) 0.0218(3) -0.00677(19) -0.00104(18) -0.0087(2)
Pt3 0.0162(3) 0.0217(3) 0.0221(3) -0.00625(19) -0.00027(18) -0.00859(19)
Pt4 0.0168(3) 0.0216(3) 0.0231(3) -0.00582(19) -0.00062(18) -0.0088(2)
Fe1 0.0258(11) 0.0302(10) 0.0258(11) -0.0047(9) -0.0033(8) -0.0107(9)
Fe2 0.0340(12) 0.0289(10) 0.0243(11) -0.0118(9) -0.0028(9) -0.0050(9)
O1 0.006(4) 0.015(4) 0.030(5) -0.004(3) -0.003(4) 0.001(4)
O3 0.014(4) 0.037(5) 0.027(5) -0.010(4) -0.003(4) -0.014(4)
O4 0.032(6) 0.013(4) 0.038(6) -0.008(4) -0.015(5) -0.006(4)
O5 0.024(5) 0.027(5) 0.015(5) 0.001(4) -0.005(4) -0.003(4)
O6 0.025(5) 0.030(5) 0.022(5) -0.009(4) -0.006(4) -0.005(4)
O7 0.034(5) 0.033(5) 0.005(4) -0.015(4) -0.009(4) 0.001(4)
O8 0.030(6) 0.028(5) 0.015(5) -0.011(4) 0.009(4) -0.008(4)
O9 0.019(5) 0.030(5) 0.018(5) -0.005(4) 0.000(4) -0.006(4)
O10 0.012(4) 0.030(5) 0.025(5) -0.006(4) -0.002(4) -0.011(4)
O11 0.030(6) 0.030(5) 0.016(5) -0.006(4) -0.002(4) -0.007(4)
O12 0.025(5) 0.037(6) 0.019(5) -0.006(5) -0.009(4) -0.002(4)
O13 0.056(8) 0.056(7) 0.031(7) -0.028(6) -0.003(6) -0.002(6)
N1 0.031(7) 0.017(5) 0.044(8) -0.015(5) 0.001(6) -0.013(5)
N4 0.027(6) 0.025(6) 0.028(7) -0.014(5) 0.016(5) -0.010(5)
C1 0.009(6) 0.044(8) 0.024(7) -0.012(6) 0.008(5) -0.008(6)
C2 0.006(6) 0.040(8) 0.023(7) -0.008(6) 0.004(5) -0.012(6)
C3 0.012(7) 0.081(12) 0.041(10) -0.017(8) -0.003(6) -0.032(9)
C4 0.033(8) 0.029(7) 0.032(8) -0.016(6) -0.005(6) -0.007(6)
C5 0.021(7) 0.035(8) 0.031(8) -0.013(6) -0.002(6) -0.017(7)
C6 0.028(8) 0.029(7) 0.027(8) -0.010(6) -0.007(6) -0.004(6)
C7 0.011(6) 0.033(7) 0.025(7) -0.010(6) 0.008(5) -0.010(6)
C8 0.022(7) 0.046(9) 0.020(7) 0.004(7) -0.009(6) -0.015(7)
C9 0.043(10) 0.107(16) 0.010(7) -0.035(11) -0.000(7) -0.012(9)
C10 0.048(10) 0.055(10) 0.021(8) -0.020(8) -0.007(7) -0.019(7)
C11 0.051(11) 0.054(11) 0.025(9) -0.005(9) 0.008(8) -0.019(8)
C12 0.020(7) 0.047(9) 0.025(8) -0.009(7) 0.001(6) -0.010(7)
C13 0.019(7) 0.046(9) 0.036(9) 0.007(7) -0.007(6) -0.014(8)
C14 0.017(8) 0.080(13) 0.042(10) -0.020(8) -0.009(7) -0.004(9)
C15 0.034(8) 0.040(8) 0.012(7) -0.000(7) -0.003(6) -0.006(6)
C16 0.016(6) 0.032(7) 0.028(8) -0.015(6) -0.000(5) -0.013(6)
C17 0.013(6) 0.033(7) 0.032(8) -0.009(6) 0.006(6) -0.015(6)
C18 0.020(7) 0.026(7) 0.034(8) -0.009(6) 0.004(6) -0.009(6)
C19 0.020(7) 0.033(8) 0.042(9) -0.013(6) -0.003(6) -0.011(7)
C20 0.029(8) 0.043(8) 0.026(8) -0.017(7) -0.007(6) -0.016(7)
C21 0.038(8) 0.015(6) 0.027(8) -0.011(6) -0.018(6) 0.005(6)
C22 0.028(8) 0.037(9) 0.047(10) -0.008(7) -0.006(7) -0.002(8)
C23 0.076(15) 0.048(11) 0.041(11) -0.020(10) 0.029(10) 0.009(9)
C24 0.042(10) 0.044(10) 0.076(14) -0.025(9) -0.010(10) 0.004(10)
C25 0.056(12) 0.046(10) 0.070(14) -0.030(10) -0.011(10) 0.007(10)
C26 0.019(7) 0.071(11) 0.041(9) -0.027(8) 0.013(6) -0.039(9)
C27 0.029(8) 0.060(10) 0.059(11) -0.029(8) 0.026(7) -0.049(9)
C28 0.029(8) 0.056(9) 0.020(7) -0.032(7) 0.019(6) -0.023(7)
C29 0.046(11) 0.089(14) 0.044(11) -0.028(10) -0.010(9) -0.030(10)
C30 0.005(6) 0.023(6) 0.033(8) -0.003(5) 0.005(5) -0.014(6)
C31 0.010(6) 0.025(7) 0.027(7) 0.001(5) -0.000(5) -0.015(6)
C32 0.037(8) 0.033(7) 0.018(7) -0.024(7) -0.004(6) -0.004(6)
C33 0.018(7) 0.033(7) 0.029(8) -0.004(6) -0.009(6) -0.010(6)
C34 0.015(7) 0.042(8) 0.016(7) -0.006(6) 0.001(5) -0.007(6)
C35 0.015(7) 0.044(8) 0.024(7) -0.014(6) 0.002(5) -0.015(6)
C36 0.012(6) 0.023(6) 0.027(7) -0.002(5) -0.010(5) -0.004(6)
C37 0.041(9) 0.037(8) 0.023(8) -0.011(7) -0.001(7) -0.001(7)
C38 0.037(9) 0.036(8) 0.020(8) -0.002(7) 0.007(7) 0.005(7)
C39 0.036(9) 0.023(8) 0.063(12) -0.008(7) 0.009(8) -0.005(8)
C40 0.039(10) 0.043(10) 0.054(12) 0.000(8) -0.019(8) -0.017(9)
C41 0.023(7) 0.041(8) 0.031(8) -0.013(7) 0.009(6) -0.019(7)
C42 0.023(7) 0.064(10) 0.026(8) -0.026(7) -0.008(6) -0.007(7)
C43 0.030(9) 0.069(11) 0.053(11) -0.031(8) 0.003(7) -0.034(9)
C44 0.043(10) 0.053(10) 0.037(10) -0.030(8) 0.011(7) -0.018(8)
C45 0.032(8) 0.028(7) 0.029(8) -0.015(6) -0.005(6) -0.011(6)
C46 0.047(10) 0.030(8) 0.030(9) -0.009(7) -0.014(7) -0.006(7)
C47 0.085(15) 0.034(9) 0.049(12) -0.005(9) -0.045(11) 0.004(8)
C48 0.037(9) 0.028(8) 0.047(10) -0.004(7) -0.015(8) -0.014(7)
C49 0.016(6) 0.027(7) 0.026(7) -0.007(5) -0.005(5) -0.007(6)
C50 0.024(7) 0.023(7) 0.030(8) 0.002(6) -0.007(6) -0.008(6)
C51 0.038(8) 0.030(7) 0.020(7) -0.021(6) -0.000(6) -0.013(6)
C52 0.029(10) 0.087(15) 0.065(14) -0.002(10) 0.004(9) -0.048(12)
C53 0.052(11) 0.050(10) 0.043(10) -0.028(9) -0.007(8) -0.014(8)
C54 0.093(17) 0.059(12) 0.040(11) -0.032(12) -0.018(11) -0.011(10)
C59 0.026(8) 0.026(7) 0.025(8) 0.007(6) -0.012(6) -0.008(6)
C60 0.015(6) 0.023(7) 0.031(8) -0.004(5) -0.004(5) -0.014(6)
C61 0.026(8) 0.029(7) 0.030(8) -0.007(6) -0.002(6) -0.010(6)
C62 0.035(9) 0.037(8) 0.024(8) -0.001(7) -0.004(6) -0.014(7)
C63 0.038(9) 0.017(7) 0.037(9) -0.002(6) -0.011(7) -0.010(6)
C64 0.033(8) 0.021(7) 0.026(8) -0.011(6) 0.007(6) -0.007(6)
C65 0.035(9) 0.032(8) 0.031(8) -0.008(7) -0.013(7) -0.005(7)
C66 0.030(9) 0.031(8) 0.043(10) 0.012(7) -0.015(7) -0.012(7)
C67 0.052(11) 0.053(10) 0.029(9) -0.005(9) -0.025(8) -0.009(8)
C68 0.038(9) 0.059(11) 0.023(8) -0.001(8) -0.007(7) -0.020(8)
C69 0.036(9) 0.041(9) 0.027(8) -0.020(7) -0.003(7) -0.004(7)
C70 0.023(6) 0.033(7) 0.011(6) -0.005(5) -0.001(5) -0.005(6)
C71 0.027(8) 0.041(8) 0.018(7) -0.008(6) -0.001(6) -0.013(6)
C72 0.029(8) 0.030(8) 0.043(10) -0.002(6) -0.010(7) -0.016(7)
C73 0.059(11) 0.044(9) 0.031(9) -0.021(8) 0.005(8) -0.026(8)
C74 0.046(11) 0.035(9) 0.043(10) 0.009(8) -0.003(8) -0.016(8)
C75 0.030(8) 0.024(7) 0.033(9) -0.001(6) -0.002(7) -0.004(6)
C76 0.045(10) 0.064(12) 0.025(9) -0.022(9) 0.005(7) -0.009(8)
C77 0.072(13) 0.057(11) 0.013(7) -0.043(10) -0.006(8) 0.005(7)
C78 0.034(9) 0.035(8) 0.043(10) -0.008(7) -0.019(8) 0.007(7)
C79 0.046(10) 0.048(10) 0.021(8) -0.018(8) -0.014(7) 0.005(7)
C80 0.066(12) 0.052(10) 0.021(8) -0.026(9) -0.010(8) -0.006(7)
C81 0.018(7) 0.041(8) 0.018(7) -0.010(6) 0.003(5) -0.011(6)
C82 0.055(11) 0.070(12) 0.023(9) -0.029(10) 0.003(8) -0.011(8)
C83 0.025(7) 0.022(6) 0.016(6) -0.007(6) 0.004(5) -0.004(5)
C84 0.053(10) 0.057(10) 0.011(7) -0.027(9) 0.006(7) -0.009(7)
C85 0.022(7) 0.028(7) 0.027(8) -0.003(6) -0.001(6) -0.008(6)
C86 0.032(9) 0.051(10) 0.068(13) 0.001(8) -0.022(9) -0.033(10)
C87 0.040(9) 0.022(7) 0.021(7) -0.018(6) -0.002(6) 0.005(6)
C88 0.046(11) 0.052(10) 0.042(11) -0.024(9) -0.013(8) 0.008(8)
C89 0.091(16) 0.053(11) 0.025(9) -0.027(11) -0.030(10) 0.003(8)
C90 0.078(16) 0.095(17) 0.051(14) -0.040(14) -0.026(12) 0.021(12)
C91 0.061(13) 0.066(12) 0.041(11) -0.040(11) -0.003(9) -0.006(9)
C92 0.055(14) 0.12(2) 0.072(16) -0.016(14) 0.004(12) -0.056(16)

loop_
_atom_type_symbol
_atom_type_description
_atom_type_scat_dispersion_real
_atom_type_scat_dispersion_imag
_atom_type_scat_source
C C 0.0033 0.0016
;
International Tables for Crystallography
(1992, Vol. C, Tables 4.2.6.8 and 6.1.1.4)
;
H H 0.0000 0.0000
;
International Tables for Crystallography
(1992, Vol. C, Table 6.1.1.4)
;
Fe Fe 0.3463 0.8444
;
International Tables for Crystallography
(1992, Vol. C, Tables 4.2.6.8 and 6.1.1.4)
;
N N 0.0061 0.0033
;
International Tables for Crystallography
(1992, Vol. C, Tables 4.2.6.8 and 6.1.1.4)
;
O O 0.0106 0.0060
;
International Tables for Crystallography
(1992, Vol. C, Tables 4.2.6.8 and 6.1.1.4)
;
Pt Pt -1.7033 8.3905
;
International Tables for Crystallography
(1992, Vol. C, Tables 4.2.6.8 and 6.1.1.4)
;

loop_
_geom_angle_atom_site_label_1
_geom_angle_atom_site_label_2
_geom_angle_atom_site_label_3
_geom_angle
_geom_angle_publ_flag
Pt2 Pt1 Pt4 86.86(3) yes
Pt2 Pt1 O2 173.6(3) yes
Pt2 Pt1 O5 85.9(3) yes
Pt2 Pt1 O12 95.9(3) yes
Pt2 Pt1 N1 88.5(3) yes
Pt4 Pt1 O2 88.6(3) yes
Pt4 Pt1 O5 96.9(4) yes
Pt4 Pt1 O12 85.5(4) yes
Pt4 Pt1 N1 171.7(4) yes
O2 Pt1 O5 90.1(4) yes
O2 Pt1 O12 88.2(4) yes
O2 Pt1 N1 96.6(5) yes
O5 Pt1 O12 177.1(4) yes
O5 Pt1 N1 89.6(5) yes
O12 Pt1 N1 88.2(5) yes
Pt1 Pt2 Pt3 92.19(4) yes
Pt1 Pt2 O3 173.4(3) yes
Pt1 Pt2 O6 85.8(3) yes
Pt1 Pt2 O7 97.4(3) yes
Pt1 Pt2 N2 87.6(3) yes
Pt3 Pt2 O3 86.1(3) yes
Pt3 Pt2 O6 96.8(4) yes
Pt3 Pt2 O7 85.9(4) yes
Pt3 Pt2 N2 176.2(3) yes
O3 Pt2 O6 88.1(4) yes
O3 Pt2 O7 88.8(4) yes
O3 Pt2 N2 94.5(5) yes
O6 Pt2 O7 175.7(5) yes
O6 Pt2 N2 87.0(5) yes
O7 Pt2 N2 90.3(5) yes
Pt2 Pt3 Pt4 86.67(3) yes
Pt2 Pt3 O4 86.7(3) yes
Pt2 Pt3 O8 85.4(4) yes
Pt2 Pt3 O9 96.6(3) yes
Pt2 Pt3 N3 171.8(3) yes
Pt4 Pt3 O4 171.2(3) yes
Pt4 Pt3 O8 96.6(3) yes
Pt4 Pt3 O9 85.9(3) yes
Pt4 Pt3 N3 87.8(3) yes
O4 Pt3 O8 88.6(4) yes
O4 Pt3 O9 89.1(4) yes
O4 Pt3 N3 99.4(4) yes
O8 Pt3 O9 176.9(4) yes
O8 Pt3 N3 89.2(5) yes
O9 Pt3 N3 89.1(4) yes
Pt1 Pt4 Pt3 92.11(3) yes
Pt1 Pt4 O1 85.4(3) yes
Pt1 Pt4 O10 95.5(3) yes
Pt1 Pt4 O11 86.0(4) yes
Pt1 Pt4 N4 176.8(4) yes
Pt3 Pt4 O1 173.4(2) yes
Pt3 Pt4 O10 86.1(3) yes
Pt3 Pt4 O11 97.0(3) yes
Pt3 Pt4 N4 87.7(3) yes
O1 Pt4 O10 88.1(4) yes
O1 Pt4 O11 88.9(4) yes
O1 Pt4 N4 95.2(4) yes
O10 Pt4 O11 176.5(5) yes
O10 Pt4 N4 87.7(5) yes
O11 Pt4 N4 90.9(5) yes
C60 Fe1 C61 40.5(5) yes
C60 Fe1 C62 68.0(6) yes
C60 Fe1 C63 67.9(7) yes
C60 Fe1 C64 41.2(7) yes
C60 Fe1 C65 104.2(7) yes
C60 Fe1 C66 114.8(6) yes
C60 Fe1 C67 150.5(6) yes
C60 Fe1 C68 165.6(8) yes
C60 Fe1 C69 125.6(8) yes
C61 Fe1 C62 40.3(8) yes
C61 Fe1 C63 68.2(7) yes
C61 Fe1 C64 68.1(6) yes
C61 Fe1 C65 115.5(8) yes
C61 Fe1 C66 148.4(8) yes
C61 Fe1 C67 168.9(6) yes
C61 Fe1 C68 130.1(7) yes
C61 Fe1 C69 106.7(7) yes
C62 Fe1 C63 40.9(7) yes
C62 Fe1 C64 67.2(6) yes
C62 Fe1 C65 150.8(8) yes
C62 Fe1 C66 168.5(8) yes
C62 Fe1 C67 132.2(8) yes
C62 Fe1 C68 111.9(6) yes
C62 Fe1 C69 118.8(6) yes
C63 Fe1 C64 38.9(6) yes
C63 Fe1 C65 164.1(6) yes
C63 Fe1 C66 128.5(7) yes
C63 Fe1 C67 111.4(8) yes
C63 Fe1 C68 122.1(8) yes
C63 Fe1 C69 154.2(6) yes
C64 Fe1 C65 126.3(6) yes
C64 Fe1 C66 107.0(6) yes
C64 Fe1 C67 119.1(8) yes
C64 Fe1 C68 152.9(9) yes
C64 Fe1 C69 164.7(8) yes
C65 Fe1 C66 40.7(8) yes
C65 Fe1 C67 68.2(8) yes
C65 Fe1 C68 68.6(7) yes
C65 Fe1 C69 41.6(6) yes
C66 Fe1 C67 40.8(8) yes
C66 Fe1 C68 68.4(7) yes
C66 Fe1 C69 69.5(6) yes
C67 Fe1 C68 39.9(7) yes
C67 Fe1 C69 68.5(8) yes
C68 Fe1 C69 41.0(9) yes
C71 Fe2 C72 41.8(8) yes
C71 Fe2 C73 69.7(7) yes
C71 Fe2 C74 68.4(6) yes
C71 Fe2 C75 41.1(6) yes
C71 Fe2 C76 114.8(6) yes
C71 Fe2 C77 151.4(6) yes
C71 Fe2 C78 166.0(8) yes
C71 Fe2 C79 127.2(8) yes
C71 Fe2 C80 106.0(7) yes
C72 Fe2 C73 40.7(6) yes
C72 Fe2 C74 68.3(7) yes
C72 Fe2 C75 69.7(7) yes
C72 Fe2 C76 106.0(7) yes
C72 Fe2 C77 118.7(8) yes
C72 Fe2 C78 151.5(8) yes
C72 Fe2 C79 166.3(7) yes
C72 Fe2 C80 128.0(6) yes
C73 Fe2 C74 41.2(9) yes
C73 Fe2 C75 70.0(8) yes
C73 Fe2 C76 128.0(9) yes
C73 Fe2 C77 109.5(8) yes
C73 Fe2 C78 118.4(7) yes
C73 Fe2 C79 152.0(6) yes
C73 Fe2 C80 166.6(7) yes
C74 Fe2 C75 40.8(8) yes
C74 Fe2 C76 168.3(10) yes
C74 Fe2 C77 130.8(8) yes
C74 Fe2 C78 109.4(6) yes
C74 Fe2 C79 118.5(7) yes
C74 Fe2 C80 150.3(9) yes
C75 Fe2 C76 148.4(8) yes
C75 Fe2 C77 167.3(6) yes
C75 Fe2 C78 128.4(6) yes
C75 Fe2 C79 107.1(8) yes
C75 Fe2 C80 115.7(8) yes
C76 Fe2 C77 41.8(7) yes
C76 Fe2 C78 70.3(6) yes
C76 Fe2 C79 69.4(8) yes
C76 Fe2 C80 41.2(10) yes
C77 Fe2 C78 40.0(7) yes
C77 Fe2 C79 67.1(8) yes
C77 Fe2 C80 67.8(9) yes
C78 Fe2 C79 40.6(8) yes
C78 Fe2 C80 68.6(7) yes
C79 Fe2 C80 40.4(6) yes
Pt4 O1 C59 117.6(10) yes
Pt1 O2 C59 112.3(8) yes
Pt2 O3 C70 117.8(11) yes
Pt3 O4 C70 114.3(8) yes
Pt1 O5 C81 119.8(10) yes
Pt2 O6 C81 120.3(8) yes
Pt2 O7 C83 120.5(9) yes
Pt3 O8 C83 122.1(8) yes
Pt3 O9 C85 119.7(8) yes
Pt4 O10 C85 121.2(11) yes
Pt4 O11 C87 118.7(8) yes
Pt1 O12 C87 121.0(10) yes
C89 O13 C91 109.8(13) yes
Pt1 N1 C1 116.4(9) yes
Pt1 N1 C2 123.2(12) yes
C1 N1 C2 118.7(15) yes
Pt2 N2 C1 118.2(12) yes
Pt2 N2 C16 115.4(8) yes
C1 N2 C16 125.7(14) yes
Pt3 N3 C30 116.1(8) yes
Pt3 N3 C31 124.4(10) yes
C30 N3 C31 119.3(13) yes
Pt4 N4 C30 119.6(11) yes
Pt4 N4 C45 116.4(8) yes
C30 N4 C45 122.8(14) yes
N1 C1 N2 128.0(15) yes
N1 C2 C3 119.7(13) yes
N1 C2 C7 119.8(13) yes
C3 C2 C7 120.5(11) yes
C2 C3 C4 121.2(15) yes
C3 C4 C5 117.0(15) yes
C3 C4 C8 122.9(15) yes
C5 C4 C8 120.1(12) yes
C4 C5 C6 124.6(12) yes
C5 C6 C7 115.9(13) yes
C5 C6 C12 122.4(12) yes
C7 C6 C12 121.7(13) yes
C2 C7 C6 120.7(13) yes
C4 C8 C9 108.2(16) yes
C4 C8 C10 112.3(12) yes
C4 C8 C11 112.4(11) yes
C9 C8 C10 107.3(12) yes
C9 C8 C11 108.9(13) yes
C10 C8 C11 107.6(17) yes
C6 C12 C13 110.7(16) yes
C6 C12 C14 107.1(12) yes
C6 C12 C15 113.2(11) yes
C13 C12 C14 110.2(12) yes
C13 C12 C15 108.8(11) yes
C14 C12 C15 106.6(16) yes
N2 C16 C17 119.7(13) yes
N2 C16 C21 121.1(13) yes
C17 C16 C21 119.0(15) yes
C16 C17 C18 121.1(13) yes
C17 C18 C19 117.4(13) yes
C17 C18 C22 121.1(14) yes
C19 C18 C22 121.4(16) yes
C18 C19 C20 122.8(16) yes
C19 C20 C21 119.3(14) yes
C19 C20 C26 123.6(16) yes
C21 C20 C26 116.8(14) yes
C16 C21 C20 120.4(13) yes
C18 C22 C23 113.3(16) yes
C18 C22 C24 110.3(14) yes
C18 C22 C25 110.1(13) yes
C23 C22 C24 108.2(16) yes
C23 C22 C25 106.3(14) yes
C24 C22 C25 108.4(17) yes
C20 C26 C27 112.1(14) yes
C20 C26 C28 112.6(16) yes
C20 C26 C29 108.3(11) yes
C27 C26 C28 107.7(12) yes
C27 C26 C29 107.4(17) yes
C28 C26 C29 108.7(14) yes
N3 C30 N4 127.4(14) yes
N3 C31 C32 117.2(11) yes
N3 C31 C36 120.9(10) yes
C32 C31 C36 121.9(11) yes
C31 C32 C33 119.3(12) yes
C32 C33 C34 117.0(11) yes
C32 C33 C37 121.2(12) yes
C34 C33 C37 121.8(11) yes
C33 C34 C35 123.1(11) yes
C34 C35 C36 117.5(12) yes
C34 C35 C41 118.6(11) yes
C36 C35 C41 123.9(11) yes
C31 C36 C35 121.0(11) yes
C33 C37 C38 112.8(12) yes
C33 C37 C39 110.5(13) yes
C33 C37 C40 106.5(16) yes
C38 C37 C39 108.7(16) yes
C38 C37 C40 107.6(13) yes
C39 C37 C40 110.8(13) yes
C35 C41 C42 111.6(11) yes
C35 C41 C43 108.1(13) yes
C35 C41 C44 111.2(15) yes
C42 C41 C43 108.2(15) yes
C42 C41 C44 107.2(13) yes
C43 C41 C44 110.5(13) yes
N4 C45 C46 120.1(16) yes
N4 C45 C50 119.9(11) yes
C46 C45 C50 120.0(16) yes
C45 C46 C47 121.2(19) yes
C46 C47 C48 119.3(15) yes
C46 C47 C55 121(3) yes
C48 C47 C55 119(3) yes
C47 C48 C49 121.3(17) yes
C48 C49 C50 117.4(16) yes
C48 C49 C51 121.2(15) yes
C50 C49 C51 121.4(11) yes
C45 C50 C49 120.6(12) yes
C49 C51 C52 108.8(14) yes
C49 C51 C53 111.7(12) yes
C49 C51 C54 113.8(15) yes
C52 C51 C53 105.0(15) yes
C52 C51 C54 108.9(13) yes
C53 C51 C54 108.2(16) yes
C47 C55 C56 112(3) yes
C47 C55 C57 117(3) yes
C47 C55 C58 110(3) yes
C56 C55 C57 114(3) yes
C56 C55 C58 106(3) yes
C57 C55 C58 95(4) yes
O1 C59 O2 133.7(15) yes
O1 C59 C60 110.3(15) yes
O2 C59 C60 116.0(12) yes
Fe1 C60 C59 118.7(8) yes
Fe1 C60 C61 71.6(9) yes
Fe1 C60 C64 70.6(9) yes
C59 C60 C61 127.3(15) yes
C59 C60 C64 124.4(12) yes
C61 C60 C64 108.1(14) yes
Fe1 C61 C60 68.0(9) yes
Fe1 C61 C62 70.4(10) yes
C60 C61 C62 107.4(15) yes
Fe1 C62 C61 69.3(8) yes
Fe1 C62 C63 70.0(8) yes
C61 C62 C63 107.7(13) yes
Fe1 C63 C62 69.1(8) yes
Fe1 C63 C64 68.9(8) yes
C62 C63 C64 107.3(16) yes
Fe1 C64 C60 68.2(8) yes
Fe1 C64 C63 72.2(8) yes
C60 C64 C63 109.4(14) yes
Fe1 C65 C66 69.8(9) yes
Fe1 C65 C69 69.5(8) yes
C66 C65 C69 108.6(17) yes
Fe1 C66 C65 69.5(9) yes
Fe1 C66 C67 69.8(9) yes
C65 C66 C67 107.3(15) yes
Fe1 C67 C66 69.4(11) yes
Fe1 C67 C68 68.5(11) yes
C66 C67 C68 108(2) yes
Fe1 C68 C67 71.6(10) yes
Fe1 C68 C69 70.9(10) yes
C67 C68 C69 110.5(16) yes
Fe1 C69 C65 69.0(8) yes
Fe1 C69 C68 68.2(9) yes
C65 C69 C68 105.3(15) yes
O3 C70 O4 132.4(14) yes
O3 C70 C71 111.8(16) yes
O4 C70 C71 115.7(12) yes
Fe2 C71 C70 121.5(10) yes
Fe2 C71 C72 70.1(8) yes
Fe2 C71 C75 69.6(8) yes
C70 C71 C72 121.5(12) yes
C70 C71 C75 130.0(17) yes
C72 C71 C75 108.3(14) yes
Fe2 C72 C71 68.1(9) yes
Fe2 C72 C73 70.1(10) yes
C71 C72 C73 108.2(15) yes
Fe2 C73 C72 69.2(11) yes
Fe2 C73 C74 69.0(12) yes
C72 C73 C74 106.3(17) yes
Fe2 C74 C73 69.8(10) yes
Fe2 C74 C75 68.6(9) yes
C73 C74 C75 109.7(13) yes
Fe2 C75 C71 69.4(8) yes
Fe2 C75 C74 70.6(9) yes
C71 C75 C74 107.5(17) yes
Fe2 C76 C77 69.0(9) yes
Fe2 C76 C80 69.7(10) yes
C77 C76 C80 103.9(15) yes
Fe2 C77 C76 69.1(10) yes
Fe2 C77 C78 70.8(10) yes
C76 C77 C78 111(2) yes
Fe2 C78 C77 69.2(9) yes
Fe2 C78 C79 69.5(9) yes
C77 C78 C79 106.2(14) yes
Fe2 C79 C78 69.9(11) yes
Fe2 C79 C80 69.5(11) yes
C78 C79 C80 109.0(18) yes
Fe2 C80 C76 69.2(11) yes
Fe2 C80 C79 70.1(11) yes
C76 C80 C79 109.5(18) yes
O5 C81 O6 125.8(11) yes
O5 C81 C82 118.8(14) yes
O6 C81 C82 115.4(14) yes
O7 C83 O8 123.5(12) yes
O7 C83 C84 118.1(15) yes
O8 C83 C84 118.4(13) yes
O9 C85 O10 125.3(13) yes
O9 C85 C86 117.9(12) yes
O10 C85 C86 116.8(15) yes
O11 C87 O12 126.7(12) yes
O11 C87 C88 115.2(14) yes
O12 C87 C88 118.1(15) yes
O13 C89 C90 108.2(14) yes
O13 C91 C92 108.9(15) yes
N1 C1 H1 116.011 no
N2 C1 H1 116.006 no
C2 C3 H3 119.415 no
C4 C3 H3 119.410 no
C4 C5 H5 117.683 no
C6 C5 H5 117.700 no
C2 C7 H7 119.660 no
C6 C7 H7 119.663 no
C8 C9 H9A 109.476 no
C8 C9 H9B 109.471 no
C8 C9 H9C 109.466 no
H9A C9 H9B 109.472 no
H9A C9 H9C 109.471 no
H9B C9 H9C 109.472 no
C8 C10 H10A 109.469 no
C8 C10 H10B 109.471 no
C8 C10 H10C 109.475 no
H10A C10 H10B 109.471 no
H10A C10 H10C 109.470 no
H10B C10 H10C 109.472 no
C8 C11 H11A 109.468 no
C8 C11 H11B 109.475 no
C8 C11 H11C 109.468 no
H11A C11 H11B 109.467 no
H11A C11 H11C 109.462 no
H11B C11 H11C 109.486 no
C12 C13 H13A 109.467 no
C12 C13 H13B 109.475 no
C12 C13 H13C 109.472 no
H13A C13 H13B 109.475 no
H13A C13 H13C 109.466 no
H13B C13 H13C 109.472 no
C12 C14 H14A 109.470 no
C12 C14 H14B 109.476 no
C12 C14 H14C 109.470 no
H14A C14 H14B 109.462 no
H14A C14 H14C 109.471 no
H14B C14 H14C 109.478 no
C12 C15 H15A 109.468 no
C12 C15 H15B 109.462 no
C12 C15 H15C 109.470 no
H15A C15 H15B 109.479 no
H15A C15 H15C 109.463 no
H15B C15 H15C 109.486 no
C16 C17 H17 119.447 no
C18 C17 H17 119.439 no
C18 C19 H19 118.598 no
C20 C19 H19 118.601 no
C16 C21 H21 119.804 no
C20 C21 H21 119.811 no
C22 C23 H23A 109.472 no
C22 C23 H23B 109.475 no
C22 C23 H23C 109.464 no
H23A C23 H23B 109.472 no
H23A C23 H23C 109.469 no
H23B C23 H23C 109.477 no
C22 C24 H24A 109.464 no
C22 C24 H24B 109.465 no
C22 C24 H24C 109.470 no
H24A C24 H24B 109.470 no
H24A C24 H24C 109.482 no
H24B C24 H24C 109.477 no
C22 C25 H25A 109.480 no
C22 C25 H25B 109.471 no
C22 C25 H25C 109.473 no
H25A C25 H25B 109.471 no
H25A C25 H25C 109.459 no
H25B C25 H25C 109.473 no
C26 C27 H27A 109.475 no
C26 C27 H27B 109.465 no
C26 C27 H27C 109.462 no
H27A C27 H27B 109.468 no
H27A C27 H27C 109.481 no
H27B C27 H27C 109.475 no
C26 C28 H28A 109.474 no
C26 C28 H28B 109.473 no
C26 C28 H28C 109.478 no
H28A C28 H28B 109.477 no
H28A C28 H28C 109.464 no
H28B C28 H28C 109.462 no
C26 C29 H29A 109.465 no
C26 C29 H29B 109.477 no
C26 C29 H29C 109.471 no
H29A C29 H29B 109.480 no
H29A C29 H29C 109.467 no
H29B C29 H29C 109.467 no
N3 C30 H30 116.308 no
N4 C30 H30 116.305 no
C31 C32 H32 120.331 no
C33 C32 H32 120.322 no
C33 C34 H34 118.468 no
C35 C34 H34 118.447 no
C31 C36 H36 119.506 no
C35 C36 H36 119.506 no
C37 C38 H38A 109.472 no
C37 C38 H38B 109.464 no
C37 C38 H38C 109.478 no
H38A C38 H38B 109.459 no
H38A C38 H38C 109.486 no
H38B C38 H38C 109.468 no
C37 C39 H39A 109.462 no
C37 C39 H39B 109.477 no
C37 C39 H39C 109.472 no
H39A C39 H39B 109.465 no
H39A C39 H39C 109.473 no
H39B C39 H39C 109.478 no
C37 C40 H40A 109.476 no
C37 C40 H40B 109.475 no
C37 C40 H40C 109.467 no
H40A C40 H40B 109.465 no
H40A C40 H40C 109.468 no
H40B C40 H40C 109.476 no
C41 C42 H42A 109.471 no
C41 C42 H42B 109.469 no
C41 C42 H42C 109.467 no
H42A C42 H42B 109.474 no
H42A C42 H42C 109.477 no
H42B C42 H42C 109.470 no
C41 C43 H43A 109.473 no
C41 C43 H43B 109.469 no
C41 C43 H43C 109.479 no
H43A C43 H43B 109.472 no
H43A C43 H43C 109.465 no
H43B C43 H43C 109.469 no
C41 C44 H44A 109.465 no
C41 C44 H44B 109.479 no
C41 C44 H44C 109.468 no
H44A C44 H44B 109.471 no
H44A C44 H44C 109.464 no
H44B C44 H44C 109.480 no
C45 C46 H46 119.373 no
C47 C46 H46 119.382 no
C47 C48 H48 119.350 no
C49 C48 H48 119.336 no
C45 C50 H50 119.695 no
C49 C50 H50 119.688 no
C51 C52 H52A 109.469 no
C51 C52 H52B 109.478 no
C51 C52 H52C 109.475 no
H52A C52 H52B 109.468 no
H52A C52 H52C 109.458 no
H52B C52 H52C 109.479 no
C51 C53 H53A 109.470 no
C51 C53 H53B 109.478 no
C51 C53 H53C 109.465 no
H53A C53 H53B 109.472 no
H53A C53 H53C 109.465 no
H53B C53 H53C 109.478 no
C51 C54 H54A 109.468 no
C51 C54 H54B 109.467 no
C51 C54 H54C 109.477 no
H54A C54 H54B 109.456 no
H54A C54 H54C 109.479 no
H54B C54 H54C 109.479 no
C55 C56 H56A 109.485 no
C55 C56 H56B 109.480 no
C55 C56 H56C 109.480 no
H56A C56 H56B 109.462 no
H56A C56 H56C 109.457 no
H56B C56 H56C 109.463 no
C55 C57 H57A 109.472 no
C55 C57 H57B 109.463 no
C55 C57 H57C 109.464 no
H57A C57 H57B 109.478 no
H57A C57 H57C 109.478 no
H57B C57 H57C 109.473 no
C55 C58 H58A 109.470 no
C55 C58 H58B 109.464 no
C55 C58 H58C 109.472 no
H58A C58 H58B 109.468 no
H58A C58 H58C 109.483 no
H58B C58 H58C 109.470 no
Fe1 C61 H61 126.275 no
C60 C61 H61 126.273 no
C62 C61 H61 126.273 no
Fe1 C62 H62 126.145 no
C61 C62 H62 126.145 no
C63 C62 H62 126.149 no
Fe1 C63 H63 126.340 no
C62 C63 H63 126.335 no
C64 C63 H63 126.335 no
Fe1 C64 H64 125.284 no
C60 C64 H64 125.295 no
C63 C64 H64 125.273 no
Fe1 C65 H65 125.675 no
C66 C65 H65 125.683 no
C69 C65 H65 125.672 no
Fe1 C66 H66 126.368 no
C65 C66 H66 126.352 no
C67 C66 H66 126.365 no
Fe1 C67 H67 125.891 no
C66 C67 H67 125.897 no
C68 C67 H67 125.890 no
Fe1 C68 H68 124.736 no
C67 C68 H68 124.736 no
C69 C68 H68 124.732 no
Fe1 C69 H69 127.333 no
C65 C69 H69 127.322 no
C68 C69 H69 127.339 no
Fe2 C72 H72 125.898 no
C71 C72 H72 125.911 no
C73 C72 H72 125.900 no
Fe2 C73 H73 126.848 no
C72 C73 H73 126.850 no
C74 C73 H73 126.846 no
Fe2 C74 H74 125.095 no
C73 C74 H74 125.093 no
C75 C74 H74 125.100 no
Fe2 C75 H75 126.246 no
C71 C75 H75 126.253 no
C74 C75 H75 126.248 no
Fe2 C76 H76 127.979 no
C77 C76 H76 127.974 no
C80 C76 H76 127.971 no
Fe2 C77 H77 124.276 no
C76 C77 H77 124.272 no
C78 C77 H77 124.284 no
Fe2 C78 H78 126.910 no
C77 C78 H78 126.918 no
C79 C78 H78 126.907 no
Fe2 C79 H79 125.508 no
C78 C79 H79 125.500 no
C80 C79 H79 125.515 no
Fe2 C80 H80 125.228 no
C76 C80 H80 125.230 no
C79 C80 H80 125.210 no
C81 C82 H82A 109.469 no
C81 C82 H82B 109.458 no
C81 C82 H82C 109.474 no
H82A C82 H82B 109.478 no
H82A C82 H82C 109.473 no
H82B C82 H82C 109.475 no
C83 C84 H84A 109.471 no
C83 C84 H84B 109.478 no
C83 C84 H84C 109.467 no
H84A C84 H84B 109.481 no
H84A C84 H84C 109.467 no
H84B C84 H84C 109.464 no
C85 C86 H86A 109.471 no
C85 C86 H86B 109.468 no
C85 C86 H86C 109.462 no
H86A C86 H86B 109.483 no
H86A C86 H86C 109.478 no
H86B C86 H86C 109.466 no
C87 C88 H88A 109.466 no
C87 C88 H88B 109.478 no
C87 C88 H88C 109.467 no
H88A C88 H88B 109.469 no
H88A C88 H88C 109.465 no
H88B C88 H88C 109.482 no
O13 C89 H89A 110.046 no
O13 C89 H89B 110.054 no
C90 C89 H89A 110.046 no
C90 C89 H89B 110.055 no
H89A C89 H89B 108.398 no
C89 C90 H90A 109.470 no
C89 C90 H90B 109.475 no
C89 C90 H90C 109.475 no
H90A C90 H90B 109.467 no
H90A C90 H90C 109.461 no
H90B C90 H90C 109.479 no
O13 C91 H91A 109.908 no
O13 C91 H91B 109.904 no
C92 C91 H91A 109.906 no
C92 C91 H91B 109.911 no
H91A C91 H91B 108.306 no
C91 C92 H92A 109.465 no
C91 C92 H92B 109.465 no
C91 C92 H92C 109.476 no
H92A C92 H92B 109.473 no
H92A C92 H92C 109.471 no
H92B C92 H92C 109.477 no

loop_
_geom_bond_atom_site_label_1
_geom_bond_atom_site_label_2
_geom_bond_distance
_geom_bond_publ_flag
Pt1 Pt2 2.5018(9) yes
Pt1 Pt4 2.5248(10) yes
Pt1 O2 2.237(10) yes
Pt1 O5 2.021(8) yes
Pt1 O12 2.013(9) yes
Pt1 N1 2.188(15) yes
Pt2 Pt3 2.5276(10) yes
Pt2 O3 2.188(10) yes
Pt2 O6 2.018(8) yes
Pt2 O7 2.006(8) yes
Pt2 N2 2.176(14) yes
Pt3 Pt4 2.5078(9) yes
Pt3 O4 2.237(9) yes
Pt3 O8 2.003(9) yes
Pt3 O9 2.028(9) yes
Pt3 N3 2.224(13) yes
Pt4 O1 2.194(9) yes
Pt4 O10 2.007(9) yes
Pt4 O11 2.027(9) yes
Pt4 N4 2.156(14) yes
Fe1 C60 1.998(15) yes
Fe1 C61 2.045(16) yes
Fe1 C62 2.060(13) yes
Fe1 C63 2.072(13) yes
Fe1 C64 2.030(13) yes
Fe1 C65 2.041(14) yes
Fe1 C66 2.046(14) yes
Fe1 C67 2.05(2) yes
Fe1 C68 2.012(15) yes
Fe1 C69 2.048(15) yes
Fe2 C71 2.028(13) yes
Fe2 C72 2.056(17) yes
Fe2 C73 2.07(2) yes
Fe2 C74 2.056(17) yes
Fe2 C75 2.030(15) yes
Fe2 C76 2.044(17) yes
Fe2 C77 2.043(17) yes
Fe2 C78 2.064(15) yes
Fe2 C79 2.059(19) yes
Fe2 C80 2.05(2) yes
O1 C59 1.252(16) yes
O2 C59 1.27(2) yes
O3 C70 1.223(17) yes
O4 C70 1.28(3) yes
O5 C81 1.251(18) yes
O6 C81 1.268(19) yes
O7 C83 1.281(17) yes
O8 C83 1.28(2) yes
O9 C85 1.28(2) yes
O10 C85 1.256(15) yes
O11 C87 1.28(2) yes
O12 C87 1.240(18) yes
O13 C89 1.43(3) yes
O13 C91 1.39(3) yes
N1 C1 1.32(3) yes
N1 C2 1.368(15) yes
N2 C1 1.318(16) yes
N2 C16 1.37(3) yes
N3 C30 1.320(18) yes
N3 C31 1.383(14) yes
N4 C30 1.310(14) yes
N4 C45 1.43(2) yes
C2 C3 1.39(3) yes
C2 C7 1.384(19) yes
C3 C4 1.396(19) yes
C4 C5 1.41(3) yes
C4 C8 1.51(3) yes
C5 C6 1.38(3) yes
C6 C7 1.447(17) yes
C6 C12 1.52(2) yes
C8 C9 1.56(3) yes
C8 C10 1.53(3) yes
C8 C11 1.53(3) yes
C12 C13 1.54(3) yes
C12 C14 1.53(3) yes
C12 C15 1.55(2) yes
C16 C17 1.419(19) yes
C16 C21 1.374(19) yes
C17 C18 1.39(3) yes
C18 C19 1.38(2) yes
C18 C22 1.49(2) yes
C19 C20 1.37(2) yes
C20 C21 1.40(3) yes
C20 C26 1.54(2) yes
C22 C23 1.56(3) yes
C22 C24 1.54(4) yes
C22 C25 1.57(2) yes
C26 C27 1.54(3) yes
C26 C28 1.49(3) yes
C26 C29 1.56(3) yes
C31 C32 1.377(16) yes
C31 C36 1.354(17) yes
C32 C33 1.435(17) yes
C33 C34 1.391(19) yes
C33 C37 1.515(18) yes
C34 C35 1.390(18) yes
C35 C36 1.401(16) yes
C35 C41 1.55(2) yes
C37 C38 1.51(3) yes
C37 C39 1.51(3) yes
C37 C40 1.56(3) yes
C41 C42 1.534(18) yes
C41 C43 1.52(3) yes
C41 C44 1.51(3) yes
C45 C46 1.357(18) yes
C45 C50 1.38(3) yes
C46 C47 1.35(3) yes
C47 C48 1.39(4) yes
C47 C55 1.56(4) yes
C48 C49 1.386(18) yes
C49 C50 1.39(3) yes
C49 C51 1.54(3) yes
C51 C52 1.56(3) yes
C51 C53 1.54(3) yes
C51 C54 1.50(2) yes
C55 C56 1.56(6) yes
C55 C57 1.32(5) yes
C55 C58 1.62(7) yes
C59 C60 1.50(3) yes
C60 C61 1.400(18) yes
C60 C64 1.42(3) yes
C61 C62 1.41(3) yes
C62 C63 1.44(3) yes
C63 C64 1.37(2) yes
C65 C66 1.42(3) yes
C65 C69 1.45(2) yes
C66 C67 1.43(3) yes
C67 C68 1.39(3) yes
C68 C69 1.42(3) yes
C70 C71 1.48(2) yes
C71 C72 1.46(3) yes
C71 C75 1.423(19) yes
C72 C73 1.43(2) yes
C73 C74 1.45(3) yes
C74 C75 1.42(3) yes
C76 C77 1.46(3) yes
C76 C80 1.44(4) yes
C77 C78 1.41(3) yes
C78 C79 1.43(3) yes
C79 C80 1.42(2) yes
C81 C82 1.483(19) yes
C83 C84 1.485(19) yes
C85 C86 1.49(3) yes
C87 C88 1.50(2) yes
C89 C90 1.53(3) yes
C91 C92 1.50(3) yes
C1 H1 0.950 no
C3 H3 0.950 no
C5 H5 0.950 no
C7 H7 0.950 no
C9 H9A 0.980 no
C9 H9B 0.980 no
C9 H9C 0.980 no
C10 H10A 0.980 no
C10 H10B 0.980 no
C10 H10C 0.980 no
C11 H11A 0.980 no
C11 H11B 0.980 no
C11 H11C 0.980 no
C13 H13A 0.980 no
C13 H13B 0.980 no
C13 H13C 0.980 no
C14 H14A 0.980 no
C14 H14B 0.980 no
C14 H14C 0.980 no
C15 H15A 0.980 no
C15 H15B 0.980 no
C15 H15C 0.980 no
C17 H17 0.950 no
C19 H19 0.950 no
C21 H21 0.950 no
C23 H23A 0.980 no
C23 H23B 0.980 no
C23 H23C 0.980 no
C24 H24A 0.980 no
C24 H24B 0.980 no
C24 H24C 0.980 no
C25 H25A 0.980 no
C25 H25B 0.980 no
C25 H25C 0.980 no
C27 H27A 0.980 no
C27 H27B 0.980 no
C27 H27C 0.980 no
C28 H28A 0.980 no
C28 H28B 0.980 no
C28 H28C 0.980 no
C29 H29A 0.980 no
C29 H29B 0.980 no
C29 H29C 0.980 no
C30 H30 0.950 no
C32 H32 0.950 no
C34 H34 0.950 no
C36 H36 0.950 no
C38 H38A 0.980 no
C38 H38B 0.980 no
C38 H38C 0.980 no
C39 H39A 0.980 no
C39 H39B 0.980 no
C39 H39C 0.980 no
C40 H40A 0.980 no
C40 H40B 0.980 no
C40 H40C 0.980 no
C42 H42A 0.980 no
C42 H42B 0.980 no
C42 H42C 0.980 no
C43 H43A 0.980 no
C43 H43B 0.980 no
C43 H43C 0.980 no
C44 H44A 0.980 no
C44 H44B 0.980 no
C44 H44C 0.980 no
C46 H46 0.950 no
C48 H48 0.950 no
C50 H50 0.950 no
C52 H52A 0.980 no
C52 H52B 0.980 no
C52 H52C 0.980 no
C53 H53A 0.980 no
C53 H53B 0.980 no
C53 H53C 0.980 no
C54 H54A 0.980 no
C54 H54B 0.980 no
C54 H54C 0.980 no
C56 H56A 0.980 no
C56 H56B 0.980 no
C56 H56C 0.980 no
C57 H57A 0.980 no
C57 H57B 0.980 no
C57 H57C 0.980 no
C58 H58A 0.980 no
C58 H58B 0.980 no
C58 H58C 0.980 no
C61 H61 1.000 no
C62 H62 1.000 no
C63 H63 1.000 no
C64 H64 1.000 no
C65 H65 1.000 no
C66 H66 1.000 no
C67 H67 1.000 no
C68 H68 1.000 no
C69 H69 1.000 no
C72 H72 1.000 no
C73 H73 1.000 no
C74 H74 1.000 no
C75 H75 1.000 no
C76 H76 1.000 no
C77 H77 1.000 no
C78 H78 1.000 no
C79 H79 1.000 no
C80 H80 1.000 no
C82 H82A 0.980 no
C82 H82B 0.980 no
C82 H82C 0.980 no
C84 H84A 0.980 no
C84 H84B 0.980 no
C84 H84C 0.980 no
C86 H86A 0.980 no
C86 H86B 0.980 no
C86 H86C 0.980 no
C88 H88A 0.980 no
C88 H88B 0.980 no
C88 H88C 0.980 no
C89 H89A 0.990 no
C89 H89B 0.990 no
C90 H90A 0.980 no
C90 H90B 0.980 no
C90 H90C 0.980 no
C91 H91A 0.990 no
C91 H91B 0.990 no
C92 H92A 0.980 no
C92 H92B 0.980 no
C92 H92C 0.980 no
